data_7037942
loop_
_publ_author_name
'Haddow, Mairi F.'
'Jaltai, Judit'
'Hanton, Martin'
'Pringle, Paul G.'
'Rush, Laura E.'
'Sparkes, Hazel A.'
'Woodall, Christopher H.'

_publ_section_title
;
 Aminophobanes: hydrolytic stability, tautomerism and application in
 Cr-catalysed ethene oligomerisation.
;
_journal_issue 5
_journal_name_full 'Dalton transactions (Cambridge, England : 2003)'
_journal_page_first 2294
_journal_page_last 2307
_journal_paper_doi 10.1039/c5dt04394h
_journal_volume 45
_journal_year 2016
_chemical_absolute_configuration unk
_chemical_formula_moiety
;
C17 H32 Cl3 N P2 Pt, C2 H4 Cl2, 0.5(C H2 Cl2) 
;
_chemical_formula_sum 'C19.5 H37 Cl6 N P2 Pt'
_chemical_formula_weight 755.23
_chemical_name_systematic
;
 ? 
;
_space_group_crystal_system hexagonal
_space_group_IT_number 170
_space_group_name_Hall 'P 65'
_space_group_name_H-M_alt 'P 65'
_symmetry_space_group_name_Hall 'P 65'
_symmetry_space_group_name_H-M 'P 65'
_atom_sites_solution_hydrogens geom
_atom_sites_solution_primary direct
_atom_sites_solution_secondary difmap
_audit_creation_date 2013-12-09
_audit_creation_method
;
Olex2 1.2
(compiled 2013.11.15 svn.r2834 for OlexSys, GUI svn.r4720)
;
_audit_update_record
;
2015-10-26 deposited with the CCDC.
2016-01-11 downloaded from the CCDC.
;
_cell_angle_alpha 90.00
_cell_angle_beta 90.00
_cell_angle_gamma 120.00
_cell_formula_units_Z 6
_cell_length_a 16.7268(3)
_cell_length_b 16.7268(3)
_cell_length_c 17.0407(4)
_cell_measurement_reflns_used 9190
_cell_measurement_temperature 100(2)
_cell_measurement_theta_max 27.79
_cell_measurement_theta_min 2.77
_cell_volume 4128.99(14)
_computing_cell_refinement 'Apex II (Bruker-AXS, 2007)'
_computing_data_collection 'Apex II (Bruker-AXS, 2007)'
_computing_data_reduction
;
 SAINT v7.34A (Bruker-AXS, 2007) & XPREP v2005/4 (Bruker-AXS, 2005) 
;
_computing_molecular_graphics 'Olex2 (Dolomanov et al., 2009)'
_computing_publication_material 'Olex2 (Dolomanov et al., 2009)'
_computing_structure_refinement 'XL (Sheldrick, 2008)'
_computing_structure_solution 'ShelXS (Sheldrick, 2008)'
_diffrn_ambient_temperature 100.0
_diffrn_detector 'CCD plate'
_diffrn_detector_area_resol_mean 8.366
_diffrn_detector_type 'Bruker-AXS SMART APEX'
_diffrn_measured_fraction_theta_full 0.987
_diffrn_measured_fraction_theta_max 0.987
_diffrn_measurement_details 'frames, 0.3\% width'
_diffrn_measurement_device 'four-circle diffractometer'
_diffrn_measurement_device_type 'Bruker APEX-II CCD'
_diffrn_measurement_method '\f and \w scans'
_diffrn_measurement_specimen_support
;
glass fibre 
;
_diffrn_radiation_collimation '0.5 mm double pinhole'
_diffrn_radiation_monochromator graphite
_diffrn_radiation_probe x-ray
_diffrn_radiation_type 'Mo K\a'
_diffrn_radiation_wavelength 0.71074
_diffrn_reflns_av_R_equivalents 0.0716
_diffrn_reflns_av_unetI/netI 0.0407
_diffrn_reflns_limit_h_max 26
_diffrn_reflns_limit_h_min -26
_diffrn_reflns_limit_k_max 26
_diffrn_reflns_limit_k_min -26
_diffrn_reflns_limit_l_max 26
_diffrn_reflns_limit_l_min -17
_diffrn_reflns_number 137345
_diffrn_reflns_theta_full 34.15
_diffrn_reflns_theta_max 34.15
_diffrn_reflns_theta_min 1.85
_diffrn_source 'sealed X-ray tube'
_diffrn_source_current 40
_diffrn_source_power 2
_diffrn_source_size '0.4 x 8 mm fine focus'
_diffrn_source_target Mo
_diffrn_source_type 'Bruker-AXS KFF Mo 2K 90\% Ceramic'
_diffrn_source_voltage 50
_diffrn_standards_number 0
_exptl_absorpt_coefficient_mu 5.806
_exptl_absorpt_correction_T_max 0.7467
_exptl_absorpt_correction_T_min 0.5008
_exptl_absorpt_correction_type multi-scan
_exptl_absorpt_process_details 'SADABS 2007/2 (Sheldrick, G.M., 2007)'
_exptl_crystal_colour colourless
_exptl_crystal_density_diffrn 1.822
_exptl_crystal_density_method 'not measured'
_exptl_crystal_description prism
_exptl_crystal_F_000 2226
_exptl_crystal_size_max 0.3
_exptl_crystal_size_mid 0.1
_exptl_crystal_size_min 0.1
_refine_diff_density_max 1.384
_refine_diff_density_min -1.762
_refine_diff_density_rms 0.327
_refine_ls_abs_structure_details 'Flack H D (1983), 3826 Friedel pairs'
_refine_ls_abs_structure_Flack -0.021(6)
_refine_ls_extinction_method none
_refine_ls_goodness_of_fit_ref 1.155
_refine_ls_hydrogen_treatment constr
_refine_ls_matrix_type full
_refine_ls_number_parameters 290
_refine_ls_number_reflns 9590
_refine_ls_number_restraints 1
_refine_ls_restrained_S_all 1.155
_refine_ls_R_factor_all 0.0367
_refine_ls_R_factor_gt 0.0278
_refine_ls_shift/su_max 0.005
_refine_ls_shift/su_mean 0.000
_refine_ls_structure_factor_coef Fsqd
_refine_ls_weighting_details 'calc w=1/[\s^2^(Fo^2^)+(0.0483P)^2^+2.7056P] where P=(Fo^2^+2Fc^2^)/3'
_refine_ls_weighting_scheme calc
_refine_ls_wR_factor_gt 0.0668
_refine_ls_wR_factor_ref 0.0909
_reflns_number_gt 8562
_reflns_number_total 9590
_reflns_threshold_expression >2sigma(I)
_cod_data_source_file c5dt04394h1.cif
_cod_data_source_block jj200_0m
_cod_depositor_comments
;
The following automatic conversions were performed:

'_diffrn_radiation_probe' value 'X-ray' changed to 'x-ray' according
to
/usr/data/users/saulius/crontab/automatic-downloads/rss-feeds/RSC/lib/dictionaries/cif_core.dic
dictionary named 'cif_core.dic' version 2.4.2 from 2011-04-26.

Automatic conversion script
Id: cif_fix_values 4268 2015-11-12 08:31:59Z antanas 

 Adding full bibliography for 7037938--7037946.cif.
;
_cod_original_formula_sum 'C19.50 H37 Cl6 N P2 Pt'
_cod_database_code 7037942
_olex2_refinement_description
;
1. Others
 Fixed Uiso: H1N(0.026) H1(0.029) H2A(0.033) H2B(0.033) H3A(0.032) H3B(0.032)
 H4A(0.027) H4B(0.027) H5(0.024) H6A(0.031) H6B(0.031) H7A(0.04) H7B(0.04)
 H8A(0.04) H8B(0.04) H9(0.031) H10A(0.036) H10B(0.036) H11A(0.039) H11B(0.039)
 H12A(0.028) H12B(0.028) H13(0.023) H14A(0.03) H14B(0.03) H15A(0.034)
 H15B(0.034) H16A(0.034) H16B(0.034) H17A(0.048) H17B(0.048) H17C(0.048)
 H20A(0.027) H20B(0.027) H20C(0.027) H20D(0.027)
 Fixed X: H1N(-0.0338) H1(0.103) H2A(0.0016) H2B(0.0061) H3A(-0.1437) H3B(-
 0.145) H4A(-0.1528) H4B(-0.2294) H5(-0.153) H6A(-0.113) H6B(-0.2009) H7A(-
 0.1205) H7B(-0.0853) H8A(0.0544) H8B(0.0345) H9(0.1151) H10A(0.1928)
 H10B(0.2669) H11A(0.313) H11B(0.3087) H12A(0.2456) H12B(0.1842) H13(0.083)
 H14A(0.0898) H14B(0.1788) H15A(0.2174) H15B(0.2712) H16A(0.2234) H16B(0.1212)
 H17A(-0.0768) H17B(-0.1554) H17C(-0.0884) H18A(0.0099) H18B(0.0631)
 H19A(0.2029) H19B(0.1593) H20A(1.0378) H20B(1.0186) H20C(0.9419) H20D(1.0335)
 Fixed Y: H1N(0.4929) H1(0.7127) H2A(0.7423) H2B(0.6549) H3A(0.6166)
 H3B(0.6547) H4A(0.4854) H4B(0.4978) H5(0.4483) H6A(0.5515) H6B(0.5451)
 H7A(0.6916) H7B(0.6981) H8A(0.7218) H8B(0.7858) H9(0.6704) H10A(0.7038)
 H10B(0.7467) H11A(0.6401) H11B(0.6757) H12A(0.5096) H12B(0.5408) H13(0.4163)
 H14A(0.4116) H14B(0.4149) H15A(0.5122) H15B(0.5683) H16A(0.6568) H16B(0.5718)
 H17A(0.3455) H17B(0.3567) H17C(0.3333) H18A(0.2073) H18B(0.3159) H19A(0.3114)
 H19B(0.2895) H20A(0.0424) H20B(0.0584) H20C(0.0403) H20D(0.0527)
 Fixed Z: H1N(0.3388) H1(0.0945) H2A(0.017) H2B(-0.0145) H3A(-0.0247)
 H3B(0.0609) H4A(0.0237) H4B(0.069) H5(0.1569) H6A(0.2592) H6B(0.2169)
 H7A(0.1713) H7B(0.2594) H8A(0.2212) H8B(0.1645) H9(0.3026) H10A(0.1799)
 H10B(0.2489) H11A(0.2323) H11B(0.1462) H12A(0.1597) H12B(0.1115) H13(0.1865)
 H14A(0.3262) H14B(0.2885) H15A(0.3995) H15B(0.3228) H16A(0.3869) H16B(0.3974)
 H17A(0.2386) H17B(0.2822) H17C(0.3318) H18A(0.0523) H18B(0.0698) H19A(0.0802)
 H19B(-0.0061) H20A(0.3687) H20B(0.4603) H20C(0.2609) H20D(0.3088)
;

loop_
_space_group_symop_id
_space_group_symop_operation_xyz
1 'x, y, z'
2 '-y, x-y, z+2/3'
3 '-x+y, -x, z+1/3'
4 '-x, -y, z+1/2'
5 'y, -x+y, z+1/6'
6 'x-y, x, z+5/6'

loop_
_atom_site_label
_atom_site_type_symbol
_atom_site_fract_x
_atom_site_fract_y
_atom_site_fract_z
_atom_site_U_iso_or_equiv
_atom_site_adp_type
_atom_site_occupancy
_atom_site_symmetry_multiplicity
_atom_site_calc_flag
_atom_site_refinement_flags
_atom_site_disorder_assembly
_atom_site_disorder_group
Pt1 Pt 0.027574(11) 0.482069(11) 0.026208(15) 0.01336(4) Uani 1 1 d . . .
Cl1 Cl 0.15249(9) 0.61608(8) -0.02009(8) 0.0222(2) Uani 1 1 d . . .
Cl2 Cl 0.05038(9) 0.39972(8) -0.07612(8) 0.0202(2) Uani 1 1 d . . .
Cl3 Cl -0.09263(8) 0.34554(8) 0.07236(8) 0.0230(2) Uani 1 1 d . . .
P1 P 0.00064(8) 0.55558(8) 0.12187(8) 0.0149(2) Uani 1 1 d . . .
P2 P 0.05554(8) 0.53048(9) 0.23614(8) 0.0154(2) Uani 1 1 d . . .
N1 N -0.0274(3) 0.4662(3) 0.2967(3) 0.0213(9) Uani 1 1 d . . .
H1N H -0.0338 0.4929 0.3388 0.026 Uiso 1 1 calc R . .
C1 C 0.0352(4) 0.6774(3) 0.1051(4) 0.0244(11) Uani 1 1 d . . .
H1 H 0.1030 0.7127 0.0945 0.029 Uiso 1 1 calc R . .
C2 C -0.0164(4) 0.6775(4) 0.0291(4) 0.0274(11) Uani 1 1 d . . .
H2A H 0.0016 0.7423 0.0170 0.033 Uiso 1 1 calc R . .
H2B H 0.0061 0.6549 -0.0145 0.033 Uiso 1 1 calc R . .
C3 C -0.1212(4) 0.6210(4) 0.0298(4) 0.0266(11) Uani 1 1 d . . .
H3A H -0.1437 0.6166 -0.0247 0.032 Uiso 1 1 calc R . .
H3B H -0.1450 0.6547 0.0609 0.032 Uiso 1 1 calc R . .
C4 C -0.1620(3) 0.5239(4) 0.0628(3) 0.0226(10) Uani 1 1 d . . .
H4A H -0.1528 0.4854 0.0237 0.027 Uiso 1 1 calc R . .
H4B H -0.2294 0.4978 0.0690 0.027 Uiso 1 1 calc R . .
C5 C -0.1221(3) 0.5152(4) 0.1424(3) 0.0198(9) Uani 1 1 d . . .
H5 H -0.1530 0.4483 0.1569 0.024 Uiso 1 1 calc R . .
C6 C -0.1340(4) 0.5681(4) 0.2108(3) 0.0257(11) Uani 1 1 d . . .
H6A H -0.1130 0.5515 0.2592 0.031 Uiso 1 1 calc R . .
H6B H -0.2009 0.5451 0.2169 0.031 Uiso 1 1 calc R . .
C7 C -0.0848(4) 0.6740(4) 0.2065(4) 0.0335(14) Uani 1 1 d . . .
H7A H -0.1205 0.6916 0.1713 0.040 Uiso 1 1 calc R . .
H7B H -0.0853 0.6981 0.2594 0.040 Uiso 1 1 calc R . .
C8 C 0.0151(4) 0.7208(4) 0.1773(4) 0.0330(14) Uani 1 1 d . . .
H8A H 0.0544 0.7218 0.2212 0.040 Uiso 1 1 calc R . .
H8B H 0.0345 0.7858 0.1645 0.040 Uiso 1 1 calc R . .
C9 C 0.1428(4) 0.6322(4) 0.2859(4) 0.0259(11) Uani 1 1 d . . .
H9 H 0.1151 0.6704 0.3026 0.031 Uiso 1 1 calc R . .
C10 C 0.2205(4) 0.6880(4) 0.2243(4) 0.0304(12) Uani 1 1 d . . .
H10A H 0.1928 0.7038 0.1799 0.036 Uiso 1 1 calc R . .
H10B H 0.2669 0.7467 0.2489 0.036 Uiso 1 1 calc R . .
C11 C 0.2706(3) 0.6396(4) 0.1915(4) 0.0328(13) Uani 1 1 d . . .
H11A H 0.3130 0.6401 0.2323 0.039 Uiso 1 1 calc R . .
H11B H 0.3087 0.6757 0.1462 0.039 Uiso 1 1 calc R . .
C12 C 0.2071(4) 0.5389(4) 0.1647(3) 0.0234(10) Uani 1 1 d . . .
H12A H 0.2456 0.5096 0.1597 0.028 Uiso 1 1 calc R . .
H12B H 0.1842 0.5408 0.1115 0.028 Uiso 1 1 calc R . .
C13 C 0.1224(3) 0.4750(4) 0.2158(3) 0.0191(9) Uani 1 1 d . . .
H13 H 0.0830 0.4163 0.1865 0.023 Uiso 1 1 calc R . .
C14 C 0.1476(4) 0.4512(4) 0.2971(3) 0.0252(11) Uani 1 1 d . . .
H14A H 0.0898 0.4116 0.3262 0.030 Uiso 1 1 calc R . .
H14B H 0.1788 0.4149 0.2885 0.030 Uiso 1 1 calc R . .
C15 C 0.2096(4) 0.5344(5) 0.3477(3) 0.0282(12) Uani 1 1 d . . .
H15A H 0.2174 0.5122 0.3995 0.034 Uiso 1 1 calc R . .
H15B H 0.2712 0.5683 0.3228 0.034 Uiso 1 1 calc R . .
C16 C 0.1742(4) 0.6010(4) 0.3607(4) 0.0286(11) Uani 1 1 d . . .
H16A H 0.2234 0.6568 0.3869 0.034 Uiso 1 1 calc R . .
H16B H 0.1212 0.5718 0.3974 0.034 Uiso 1 1 calc R . .
C17 C -0.0924(4) 0.3672(4) 0.2865(4) 0.0323(14) Uani 1 1 d . . .
H17A H -0.0768 0.3455 0.2386 0.048 Uiso 1 1 calc R . .
H17B H -0.1554 0.3567 0.2822 0.048 Uiso 1 1 calc R . .
H17C H -0.0884 0.3333 0.3318 0.048 Uiso 1 1 calc R . .
Cl4 Cl 0.05214(16) 0.23470(13) 0.18295(12) 0.0486(5) Uani 1 1 d . . .
Cl5 Cl 0.14909(14) 0.16066(14) 0.04888(13) 0.0478(4) Uani 1 1 d . . .
C18 C 0.0634(5) 0.2577(5) 0.0799(4) 0.0395(15) Uani 1 1 d . . .
H18A H 0.0099 0.2073 0.0523 0.05(2) Uiso 1 1 calc R . .
H18B H 0.0631 0.3159 0.0698 0.05(3) Uiso 1 1 calc R . .
C19 C 0.1501(5) 0.2659(5) 0.0484(5) 0.0414(16) Uani 1 1 d . . .
H19A H 0.2029 0.3114 0.0802 0.029(18) Uiso 1 1 calc R . .
H19B H 0.1593 0.2895 -0.0061 0.05(2) Uiso 1 1 calc R . .
Cl6 Cl 0.9691(4) 0.1338(4) 0.3751(3) 0.0687(17) Uani 0.500(6) 1 d P . .
Cl7 Cl 0.9028(3) -0.0074(5) 0.3942(3) 0.0741(19) Uani 0.500(6) 1 d P . .
C20A C 0.9974(14) 0.0521(15) 0.4052(14) 0.023(3) Uani 0.250(3) 1 d P A 1
H20A H 1.0378 0.0424 0.3687 0.027 Uiso 0.250(3) 1 calc PR A 1
H20B H 1.0186 0.0584 0.4603 0.027 Uiso 0.250(3) 1 calc PR A 1
C20B C 0.9736(14) 0.0510(15) 0.3121(13) 0.023(3) Uani 0.250(3) 1 d P A 2
H20C H 0.9419 0.0403 0.2609 0.027 Uiso 0.250(3) 1 calc PR A 2
H20D H 1.0335 0.0527 0.3088 0.027 Uiso 0.250(3) 1 calc PR A 2

loop_
_atom_site_aniso_label
_atom_site_aniso_U_11
_atom_site_aniso_U_22
_atom_site_aniso_U_33
_atom_site_aniso_U_23
_atom_site_aniso_U_13
_atom_site_aniso_U_12
Pt1 0.01237(7) 0.01453(7) 0.01205(7) -0.00091(6) -0.00002(6) 0.00588(6)
Cl1 0.0196(5) 0.0193(5) 0.0208(6) 0.0020(4) 0.0052(4) 0.0046(4)
Cl2 0.0266(5) 0.0210(5) 0.0159(6) -0.0010(4) 0.0021(4) 0.0142(4)
Cl3 0.0198(5) 0.0163(5) 0.0253(7) 0.0000(4) 0.0043(5) 0.0032(4)
P1 0.0127(5) 0.0158(5) 0.0150(6) -0.0020(4) -0.0004(4) 0.0063(4)
P2 0.0115(5) 0.0188(5) 0.0150(6) -0.0042(4) -0.0006(4) 0.0068(4)
N1 0.0153(18) 0.029(2) 0.015(2) -0.0019(17) 0.0041(16) 0.0077(17)
C1 0.024(2) 0.017(2) 0.033(3) -0.001(2) -0.005(2) 0.0106(19)
C2 0.031(2) 0.025(2) 0.030(3) 0.001(2) -0.005(3) 0.017(2)
C3 0.026(2) 0.037(3) 0.025(3) -0.004(3) -0.004(2) 0.022(2)
C4 0.018(2) 0.034(3) 0.019(3) -0.003(2) -0.0034(18) 0.015(2)
C5 0.0117(19) 0.030(2) 0.017(2) -0.0046(19) -0.0014(16) 0.0098(18)
C6 0.026(2) 0.043(3) 0.018(3) -0.007(2) -0.0021(19) 0.025(2)
C7 0.038(3) 0.042(3) 0.032(4) -0.013(3) -0.003(3) 0.028(3)
C8 0.038(3) 0.030(3) 0.040(4) -0.015(3) -0.006(3) 0.023(3)
C9 0.021(2) 0.027(2) 0.027(3) -0.015(2) -0.008(2) 0.010(2)
C10 0.018(2) 0.024(2) 0.037(3) -0.001(2) -0.006(2) 0.0013(19)
C11 0.014(2) 0.046(3) 0.029(3) 0.005(3) 0.001(2) 0.009(2)
C12 0.021(2) 0.040(3) 0.015(2) 0.003(2) 0.0051(18) 0.019(2)
C13 0.018(2) 0.027(2) 0.018(2) 0.0005(18) 0.0029(17) 0.0155(19)
C14 0.027(2) 0.038(3) 0.017(3) 0.006(2) 0.002(2) 0.020(2)
C15 0.024(2) 0.049(3) 0.015(3) -0.003(2) -0.0037(19) 0.021(2)
C16 0.023(2) 0.039(3) 0.020(3) -0.010(3) -0.009(2) 0.013(2)
C17 0.027(3) 0.031(3) 0.017(3) -0.003(2) 0.002(2) -0.002(2)
Cl4 0.0788(13) 0.0458(9) 0.0336(10) 0.0057(8) 0.0071(9) 0.0404(10)
Cl5 0.0525(10) 0.0496(10) 0.0531(12) -0.0067(8) 0.0004(8) 0.0344(9)
C18 0.045(4) 0.045(4) 0.038(4) 0.006(3) 0.004(3) 0.030(3)
C19 0.039(3) 0.039(3) 0.042(4) 0.013(3) 0.009(3) 0.016(3)
Cl6 0.089(4) 0.106(4) 0.054(3) -0.006(3) 0.002(2) 0.080(3)
Cl7 0.050(3) 0.111(4) 0.065(3) 0.037(3) 0.019(2) 0.043(3)
C20A 0.016(6) 0.032(7) 0.018(7) 0.001(6) 0.007(5) 0.011(6)
C20B 0.016(6) 0.032(7) 0.018(7) 0.001(6) 0.007(5) 0.011(6)

loop_
_atom_type_symbol
_atom_type_description
_atom_type_scat_dispersion_real
_atom_type_scat_dispersion_imag
_atom_type_scat_source
C C 0.0033 0.0016 'International Tables Vol C Tables 4.2.6.8 and 6.1.1.4'
H H 0.0000 0.0000 'International Tables Vol C Tables 4.2.6.8 and 6.1.1.4'
N N 0.0061 0.0033 'International Tables Vol C Tables 4.2.6.8 and 6.1.1.4'
P P 0.1023 0.0942 'International Tables Vol C Tables 4.2.6.8 and 6.1.1.4'
Cl Cl 0.1484 0.1585 'International Tables Vol C Tables 4.2.6.8 and 6.1.1.4'
Pt Pt -1.7033 8.3905 'International Tables Vol C Tables 4.2.6.8 and 6.1.1.4'

loop_
_geom_angle_atom_site_label_1
_geom_angle_atom_site_label_2
_geom_angle_atom_site_label_3
_geom_angle
Cl1 Pt1 Cl2 88.99(5)
Cl3 Pt1 Cl1 177.36(5)
Cl3 Pt1 Cl2 89.39(5)
P1 Pt1 Cl1 92.80(5)
P1 Pt1 Cl2 177.89(5)
P1 Pt1 Cl3 88.86(5)
Pt1 P1 P2 108.26(6)
C1 P1 Pt1 117.5(2)
C1 P1 P2 113.8(2)
C1 P1 C5 96.3(3)
C5 P1 Pt1 115.68(17)
C5 P1 P2 104.32(18)
N1 P2 P1 111.95(19)
N1 P2 C9 110.2(3)
N1 P2 C13 108.9(2)
C9 P2 P1 116.0(2)
C9 P2 C13 99.1(3)
C13 P2 P1 109.89(18)
P2 N1 H1N 117.4
C17 N1 P2 125.1(4)
C17 N1 H1N 117.4
P1 C1 H1 108.4
C2 C1 P1 105.2(4)
C2 C1 H1 108.4
C8 C1 P1 112.0(4)
C8 C1 H1 108.4
C8 C1 C2 114.2(5)
C1 C2 H2A 107.9
C1 C2 H2B 107.9
H2A C2 H2B 107.2
C3 C2 C1 117.4(5)
C3 C2 H2A 107.9
C3 C2 H2B 107.9
C2 C3 H3A 108.4
C2 C3 H3B 108.4
C2 C3 C4 115.4(4)
H3A C3 H3B 107.5
C4 C3 H3A 108.4
C4 C3 H3B 108.4
C3 C4 H4A 108.3
C3 C4 H4B 108.3
C3 C4 C5 116.1(5)
H4A C4 H4B 107.4
C5 C4 H4A 108.3
C5 C4 H4B 108.3
P1 C5 H5 108.3
C4 C5 P1 104.6(3)
C4 C5 H5 108.3
C6 C5 P1 111.9(4)
C6 C5 C4 115.1(4)
C6 C5 H5 108.3
C5 C6 H6A 107.6
C5 C6 H6B 107.6
C5 C6 C7 118.7(5)
H6A C6 H6B 107.1
C7 C6 H6A 107.6
C7 C6 H6B 107.6
C6 C7 H7A 108.5
C6 C7 H7B 108.5
H7A C7 H7B 107.5
C8 C7 C6 115.1(5)
C8 C7 H7A 108.5
C8 C7 H7B 108.5
C1 C8 H8A 108.0
C1 C8 H8B 108.0
C7 C8 C1 117.1(5)
C7 C8 H8A 108.0
C7 C8 H8B 108.0
H8A C8 H8B 107.3
P2 C9 H9 108.7
C10 C9 P2 106.6(4)
C10 C9 H9 108.7
C16 C9 P2 108.4(4)
C16 C9 H9 108.7
C16 C9 C10 115.4(5)
C9 C10 H10A 108.3
C9 C10 H10B 108.3
H10A C10 H10B 107.4
C11 C10 C9 116.1(5)
C11 C10 H10A 108.3
C11 C10 H10B 108.3
C10 C11 H11A 108.5
C10 C11 H11B 108.5
C10 C11 C12 115.1(4)
H11A C11 H11B 107.5
C12 C11 H11A 108.5
C12 C11 H11B 108.5
C11 C12 H12A 107.6
C11 C12 H12B 107.6
C11 C12 C13 118.7(5)
H12A C12 H12B 107.1
C13 C12 H12A 107.6
C13 C12 H12B 107.6
P2 C13 H13 108.9
C12 C13 P2 109.9(4)
C12 C13 H13 108.9
C12 C13 C14 114.0(4)
C14 C13 P2 106.0(3)
C14 C13 H13 108.9
C13 C14 H14A 108.6
C13 C14 H14B 108.6
H14A C14 H14B 107.6
C15 C14 C13 114.8(5)
C15 C14 H14A 108.6
C15 C14 H14B 108.6
C14 C15 H15A 108.6
C14 C15 H15B 108.6
H15A C15 H15B 107.6
C16 C15 C14 114.6(5)
C16 C15 H15A 108.6
C16 C15 H15B 108.6
C9 C16 H16A 108.2
C9 C16 H16B 108.2
C15 C16 C9 116.5(5)
C15 C16 H16A 108.2
C15 C16 H16B 108.2
H16A C16 H16B 107.3
N1 C17 H17A 109.5
N1 C17 H17B 109.5
N1 C17 H17C 109.5
H17A C17 H17B 109.5
H17A C17 H17C 109.5
H17B C17 H17C 109.5
Cl4 C18 H18A 109.3
Cl4 C18 H18B 109.3
H18A C18 H18B 108.0
C19 C18 Cl4 111.6(5)
C19 C18 H18A 109.3
C19 C18 H18B 109.3
Cl5 C19 H19A 109.0
Cl5 C19 H19B 109.0
C18 C19 Cl5 112.7(5)
C18 C19 H19A 109.0
C18 C19 H19B 109.0
H19A C19 H19B 107.8
C20A Cl6 C20B 55.4(11)
C20A Cl7 C20B 60.6(12)
Cl6 C20A H20A 114.9
Cl6 C20A H20B 114.9
Cl7 C20A Cl6 82.2(11)
Cl7 C20A H20A 114.9
Cl7 C20A H20B 114.9
H20A C20A H20B 112.0
Cl6 C20B H20C 116.5
Cl6 C20B H20D 116.5
Cl7 C20B Cl6 71.2(8)
Cl7 C20B H20C 116.5
Cl7 C20B H20D 116.5
H20C C20B H20D 113.5

loop_
_geom_bond_atom_site_label_1
_geom_bond_atom_site_label_2
_geom_bond_distance
Pt1 Cl1 2.3085(12)
Pt1 Cl2 2.3683(12)
Pt1 Cl3 2.2988(12)
Pt1 P1 2.2194(13)
P1 P2 2.2797(19)
P1 C1 1.842(5)
P1 C5 1.847(5)
P2 N1 1.629(4)
P2 C9 1.806(5)
P2 C13 1.809(5)
N1 H1N 0.8800
N1 C17 1.468(7)
C1 H1 1.0000
C1 C2 1.557(9)
C1 C8 1.549(9)
C2 H2A 0.9900
C2 H2B 0.9900
C2 C3 1.520(8)
C3 H3A 0.9900
C3 H3B 0.9900
C3 C4 1.521(8)
C4 H4A 0.9900
C4 H4B 0.9900
C4 C5 1.551(8)
C5 H5 1.0000
C5 C6 1.535(7)
C6 H6A 0.9900
C6 H6B 0.9900
C6 C7 1.536(9)
C7 H7A 0.9900
C7 H7B 0.9900
C7 C8 1.530(9)
C8 H8A 0.9900
C8 H8B 0.9900
C9 H9 1.0000
C9 C10 1.565(9)
C9 C16 1.564(9)
C10 H10A 0.9900
C10 H10B 0.9900
C10 C11 1.533(9)
C11 H11A 0.9900
C11 H11B 0.9900
C11 C12 1.543(9)
C12 H12A 0.9900
C12 H12B 0.9900
C12 C13 1.547(7)
C13 H13 1.0000
C13 C14 1.557(7)
C14 H14A 0.9900
C14 H14B 0.9900
C14 C15 1.521(8)
C15 H15A 0.9900
C15 H15B 0.9900
C15 C16 1.516(8)
C16 H16A 0.9900
C16 H16B 0.9900
C17 H17A 0.9800
C17 H17B 0.9800
C17 H17C 0.9800
Cl4 C18 1.787(7)
Cl5 C19 1.752(8)
C18 H18A 0.9900
C18 H18B 0.9900
C18 C19 1.488(10)
C19 H19A 0.9900
C19 H19B 0.9900
Cl6 C20A 1.73(2)
Cl6 C20B 1.78(2)
Cl7 C20A 1.40(2)
Cl7 C20B 1.78(2)
C20A H20A 0.9900
C20A H20B 0.9900
C20B H20C 0.9900
C20B H20D 0.9900

loop_
_geom_torsion_atom_site_label_1
_geom_torsion_atom_site_label_2
_geom_torsion_atom_site_label_3
_geom_torsion_atom_site_label_4
_geom_torsion
Pt1 P1 P2 N1 -111.6(2)
Pt1 P1 P2 C9 120.8(2)
Pt1 P1 P2 C13 9.56(19)
Pt1 P1 C1 C2 57.1(4)
Pt1 P1 C1 C8 -178.3(3)
Pt1 P1 C5 C4 -56.3(4)
Pt1 P1 C5 C6 178.4(3)
Cl1 Pt1 P1 P2 -102.36(6)
Cl1 Pt1 P1 C1 28.2(2)
Cl1 Pt1 P1 C5 141.1(2)
Cl3 Pt1 P1 P2 75.59(6)
Cl3 Pt1 P1 C1 -153.8(2)
Cl3 Pt1 P1 C5 -41.0(2)
P1 P2 N1 C17 70.9(5)
P1 P2 C9 C10 -53.1(4)
P1 P2 C9 C16 -177.9(3)
P1 P2 C13 C12 62.4(4)
P1 P2 C13 C14 -174.0(3)
P1 C1 C2 C3 59.4(6)
P1 C1 C8 C7 -57.4(7)
P1 C5 C6 C7 55.0(6)
P2 P1 C1 C2 -175.0(3)
P2 P1 C1 C8 -50.3(4)
P2 P1 C5 C4 -175.1(3)
P2 P1 C5 C6 59.7(4)
P2 C9 C10 C11 -62.5(6)
P2 C9 C16 C15 56.2(6)
P2 C13 C14 C15 -64.1(5)
N1 P2 C9 C10 178.4(4)
N1 P2 C9 C16 53.6(4)
N1 P2 C13 C12 -174.7(4)
N1 P2 C13 C14 -51.0(4)
C1 P1 P2 N1 115.8(3)
C1 P1 P2 C9 -11.7(3)
C1 P1 P2 C13 -123.0(3)
C1 P1 C5 C4 68.3(4)
C1 P1 C5 C6 -56.9(4)
C1 C2 C3 C4 -46.3(7)
C2 C1 C8 C7 62.1(7)
C2 C3 C4 C5 48.3(7)
C3 C4 C5 P1 -63.0(5)
C3 C4 C5 C6 60.2(6)
C4 C5 C6 C7 -64.2(6)
C5 P1 P2 N1 12.1(3)
C5 P1 P2 C9 -115.5(3)
C5 P1 P2 C13 133.3(3)
C5 P1 C1 C2 -66.2(4)
C5 P1 C1 C8 58.4(4)
C5 C6 C7 C8 -43.4(8)
C6 C7 C8 C1 44.2(8)
C8 C1 C2 C3 -63.9(6)
C9 P2 N1 C17 -158.4(5)
C9 P2 C13 C12 -59.6(4)
C9 P2 C13 C14 64.0(4)
C9 C10 C11 C12 47.2(8)
C10 C9 C16 C15 -63.3(7)
C10 C11 C12 C13 -41.2(8)
C11 C12 C13 P2 51.4(6)
C11 C12 C13 C14 -67.5(6)
C12 C13 C14 C15 56.9(6)
C13 P2 N1 C17 -50.8(6)
C13 P2 C9 C10 64.3(4)
C13 P2 C9 C16 -60.5(4)
C13 C14 C15 C16 53.8(7)
C14 C15 C16 C9 -49.2(7)
C16 C9 C10 C11 57.9(7)
Cl4 C18 C19 Cl5 68.8(7)
C20A Cl6 C20B Cl7 51.9(10)
C20A Cl7 C20B Cl6 -67.1(12)
C20B Cl6 C20A Cl7 -72.9(12)
C20B Cl7 C20A Cl6 65.0(11)
